data_1504682
loop_
_publ_author_name
'Ikeda, Taichi'
'Higuchi, Masayoshi'
'Sato, Akira'
'Kurth, Dirk G.'

_publ_section_title
;
 Thiophene donor-acceptor [2]rotaxanes.
;
_journal_issue 11
_journal_name_full 'Organic letters'
_journal_page_first 2215
_journal_page_last 2218
_journal_paper_doi 10.1021/ol800624c
_journal_volume 10
_journal_year 2008
_chemical_formula_moiety 'C72 H98 N4 O6 S2 Si2, 4(F6 P), 6(C2 H3 N) '
_chemical_formula_sum 'C84 H116 F24 N10 O6 P4 S2 Si2'
_chemical_formula_weight 2062.07
_chemical_name_systematic
; 
 ? 
;
_space_group_IT_number 2
_symmetry_cell_setting triclinic
_symmetry_space_group_name_Hall '-P 1'
_symmetry_space_group_name_H-M 'P -1'
_atom_sites_solution_hydrogens geom
_atom_sites_solution_primary direct
_atom_sites_solution_secondary difmap
_audit_creation_method SHELXL-97
_cell_angle_alpha 91.128(5)
_cell_angle_beta 101.002(5)
_cell_angle_gamma 114.600(5)
_cell_formula_units_Z 1
_cell_length_a 11.323(4)
_cell_length_b 11.942(4)
_cell_length_c 20.512(7)
_cell_measurement_reflns_used 915
_cell_measurement_temperature 120(2)
_cell_measurement_theta_max 24.51
_cell_measurement_theta_min 2.54
_cell_volume 2460.2(15)
_computing_cell_refinement 'Bruker AXS SAINT PLUS 6.45'
_computing_data_collection 'Bruker AXS SMART for WNT/2000 5.625'
_computing_data_reduction 'Bruker AXS SAINT PLUS 6.45'
_computing_structure_refinement 'SHELXL-97 (Sheldrick, 1997)'
_computing_structure_solution 'SHELXS-97 (Sheldrick, 1990)'
_diffrn_ambient_temperature 120(2)
_diffrn_measured_fraction_theta_full 0.959
_diffrn_measured_fraction_theta_max 0.959
_diffrn_measurement_device_type 'Bruker SMART APEX CCDarea-detector'
_diffrn_measurement_method \w
_diffrn_radiation_monochromator graphite
_diffrn_radiation_source 'fine-focus sealed tube'
_diffrn_radiation_type MoK\a
_diffrn_radiation_wavelength 0.71073
_diffrn_reflns_av_R_equivalents 0.0367
_diffrn_reflns_av_sigmaI/netI 0.0620
_diffrn_reflns_limit_h_max 13
_diffrn_reflns_limit_h_min -13
_diffrn_reflns_limit_k_max 14
_diffrn_reflns_limit_k_min -14
_diffrn_reflns_limit_l_max 24
_diffrn_reflns_limit_l_min -24
_diffrn_reflns_number 19209
_diffrn_reflns_theta_full 26.01
_diffrn_reflns_theta_max 25.97
_diffrn_reflns_theta_min 1.02
_diffrn_standards_decay_% -0.01
_diffrn_standards_number 290
_exptl_absorpt_coefficient_mu 0.243
_exptl_absorpt_correction_T_max 0.9778
_exptl_absorpt_correction_T_min 0.8764
_exptl_absorpt_correction_type empirical
_exptl_absorpt_process_details sadabs
_exptl_crystal_colour red
_exptl_crystal_density_diffrn 1.392
_exptl_crystal_density_method 'not measured'
_exptl_crystal_description plate
_exptl_crystal_F_000 826
_exptl_crystal_size_max 0.60
_exptl_crystal_size_mid 0.30
_exptl_crystal_size_min 0.10
_refine_diff_density_max 1.067
_refine_diff_density_min -0.642
_refine_diff_density_rms 0.107
_refine_ls_extinction_method none
_refine_ls_goodness_of_fit_ref 1.045
_refine_ls_hydrogen_treatment constr
_refine_ls_matrix_type full
_refine_ls_number_parameters 601
_refine_ls_number_reflns 9260
_refine_ls_number_restraints 0
_refine_ls_restrained_S_all 1.045
_refine_ls_R_factor_all 0.1057
_refine_ls_R_factor_gt 0.0650
_refine_ls_shift/su_max 0.005
_refine_ls_shift/su_mean 0.000
_refine_ls_structure_factor_coef Fsqd
_refine_ls_weighting_details 'calc w=1/[\s^2^(Fo^2^)+(0.1113P)^2^+1.0698P] where P=(Fo^2^+2Fc^2^)/3'
_refine_ls_weighting_scheme calc
_refine_ls_wR_factor_gt 0.1648
_refine_ls_wR_factor_ref 0.1925
_reflns_number_gt 6068
_reflns_number_total 9260
_reflns_threshold_expression >2sigma(I)
_cod_data_source_file ol800624c-file002.cif
_cod_data_source_block c:\nims\wingx\ikeda\sato\sato
_cod_depositor_comments
;
The following automatic conversions were performed:

'_symmetry_cell_setting' value 'Triclinic' changed to 'triclinic'
according to /home/saulius/struct/CIF-dictionaries/cif_core.dic
dictionary named 'cif_core.dic' version 2.4.1 from 2010-06-29.

Automatic conversion script
Id: cif_fix_values 1715 2011-07-08 13:25:40Z adriana 
;
_cod_original_formula_sum 'C84 H116 F24 N10 O6 P4 S2 Si2  '
_cod_database_code 1504682

loop_
_symmetry_equiv_pos_as_xyz
'x, y, z'
'-x, -y, -z'

loop_
_atom_site_label
_atom_site_type_symbol
_atom_site_fract_x
_atom_site_fract_y
_atom_site_fract_z
_atom_site_U_iso_or_equiv
_atom_site_adp_type
_atom_site_occupancy
_atom_site_symmetry_multiplicity
_atom_site_calc_flag
_atom_site_refinement_flags
F41 F 0.3204(3) 0.7663(3) 0.53155(16) 0.0537(9) Uiso 0.5101(18) 1 d P
F49 F 0.2684(4) 0.6270(4) 0.4483(2) 0.0774(12) Uiso 0.5101(18) 1 d P
F52 F 0.4965(3) 0.8299(3) 0.55551(17) 0.0550(9) Uiso 0.5101(18) 1 d P
F60 F 0.5276(3) 0.7573(3) 0.45884(17) 0.0557(9) Uiso 0.5101(18) 1 d P
F41B F 0.2725(3) 0.7008(3) 0.52167(18) 0.0560(10) Uiso 0.4899(18) 1 d P
F49B F 0.3053(3) 0.6411(2) 0.42564(14) 0.0308(7) Uiso 0.4899(18) 1 d P
F52B F 0.5401(4) 0.8297(3) 0.53102(19) 0.0578(10) Uiso 0.4899(18) 1 d P
F60B F 0.4846(5) 0.6880(5) 0.4445(3) 0.0944(15) Uiso 0.4899(18) 1 d P
S S 0.97218(6) 1.04093(5) 0.39626(3) 0.03019(16) Uani 1 1 d .
P P 0.40337(6) 0.73123(6) 0.49047(4) 0.03634(18) Uani 1 1 d .
Si Si 0.67409(7) 0.78642(6) -0.05902(3) 0.03287(18) Uani 1 1 d .
O1 O 0.75652(16) 0.79068(16) 0.15254(8) 0.0381(5) Uani 1 1 d .
N2 N 0.03740(18) -0.18282(16) 0.29935(9) 0.0264(5) Uani 1 1 d .
O3 O 0.72911(16) 0.92547(15) 0.25954(8) 0.0341(5) Uani 1 1 d .
O4 O 0.65667(16) 0.70939(16) 0.00716(8) 0.0364(5) Uani 1 1 d .
N6 N 0.19653(18) 0.37396(16) 0.41218(10) 0.0277(5) Uani 1 1 d .
C8 C 0.0607(2) 0.2795(2) 0.59130(12) 0.0281(6) Uani 1 1 d .
C9 C 0.2587(2) 0.0894(2) 0.30909(12) 0.0302(6) Uani 1 1 d .
H9 H 0.3160 0.0528 0.3233 0.036 Uiso 1 1 calc R
C10 C 0.1111(2) 0.31934(19) 0.53014(11) 0.0268(6) Uani 1 1 d .
C11 C 0.2392(2) 0.3914(2) 0.34695(12) 0.0316(6) Uani 1 1 d .
H11A H 0.3340 0.4440 0.3546 0.038 Uiso 1 1 calc R
H11B H 0.1922 0.4308 0.3188 0.038 Uiso 1 1 calc R
C12 C 0.9469(2) 1.0025(2) 0.47504(11) 0.0271(6) Uani 1 1 d .
C14 C 0.2927(2) 0.2101(2) 0.33309(12) 0.0309(6) Uani 1 1 d .
H14 H 0.3734 0.2547 0.3631 0.037 Uiso 1 1 calc R
C15 C 0.0781(2) 0.3670(2) 0.41671(13) 0.0337(7) Uani 1 1 d .
H15 H 0.0249 0.3803 0.3800 0.040 Uiso 1 1 calc R
C16 C 0.0570(2) 0.0797(2) 0.24106(11) 0.0299(6) Uani 1 1 d .
H16 H -0.0217 0.0365 0.2094 0.036 Uiso 1 1 calc R
C17 C 0.2080(2) 0.2652(2) 0.31290(11) 0.0271(6) Uani 1 1 d .
C18 C 0.7450(2) 0.9959(2) 0.42000(12) 0.0338(7) Uani 1 1 d .
H18 H 0.6575 0.9852 0.4154 0.041 Uiso 1 1 calc R
C19 C 0.1390(2) 0.0225(2) 0.26370(11) 0.0278(6) Uani 1 1 d .
C20 C 0.8119(2) 1.0260(2) 0.37012(12) 0.0306(6) Uani 1 1 d .
C21 C 0.2355(2) 0.3320(2) 0.52383(12) 0.0328(7) Uani 1 1 d .
H21 H 0.2923 0.3223 0.5602 0.039 Uiso 1 1 calc R
C22 C 0.0917(2) 0.2014(2) 0.26533(12) 0.0285(6) Uani 1 1 d .
H22 H 0.0368 0.2397 0.2496 0.034 Uiso 1 1 calc R
C23 C 0.8211(2) 0.9822(2) 0.47961(12) 0.0332(7) Uani 1 1 d .
H23 H 0.7887 0.9614 0.5182 0.040 Uiso 1 1 calc R
C24 C 0.1190(2) -0.1930(2) 0.35313(12) 0.0327(6) Uani 1 1 d .
H24 H 0.2086 -0.1678 0.3530 0.039 Uiso 1 1 calc R
C25 C 0.1440(2) 0.2728(2) 0.64867(12) 0.0346(7) Uani 1 1 d .
H25 H 0.2347 0.3017 0.6508 0.042 Uiso 1 1 calc R
C26 C 0.0939(2) -0.1140(2) 0.24437(11) 0.0294(6) Uani 1 1 d .
H26A H 0.0269 -0.1414 0.2030 0.035 Uiso 1 1 calc R
H26B H 0.1687 -0.1294 0.2378 0.035 Uiso 1 1 calc R
C29 C 0.0331(2) 0.3406(2) 0.47458(13) 0.0347(7) Uani 1 1 d .
H29 H -0.0496 0.3369 0.4769 0.042 Uiso 1 1 calc R
C30 C 0.7565(3) 0.6864(2) 0.04953(13) 0.0405(7) Uani 1 1 d .
H30A H 0.8429 0.7539 0.0507 0.049 Uiso 1 1 calc R
H30B H 0.7570 0.6107 0.0319 0.049 Uiso 1 1 calc R
C31 C -0.0728(2) 0.2398(2) 0.59197(12) 0.0338(6) Uani 1 1 d .
H31 H -0.1311 0.2452 0.5548 0.041 Uiso 1 1 calc R
C32 C -0.0923(2) -0.2232(2) 0.29735(12) 0.0350(7) Uani 1 1 d .
H32 H -0.1484 -0.2179 0.2592 0.042 Uiso 1 1 calc R
F33 F 0.38802(18) 0.83532(17) 0.44821(10) 0.0751(7) Uani 1 1 d .
C34 C 0.7937(2) 0.9532(2) -0.02952(12) 0.0362(7) Uani 1 1 d .
H34 H 0.8718 0.9514 0.0000 0.043 Uiso 1 1 calc R
C35 C 0.7581(2) 1.0370(2) 0.29935(12) 0.0341(7) Uani 1 1 d .
H35A H 0.6778 1.0493 0.2963 0.041 Uiso 1 1 calc R
H35B H 0.8231 1.1075 0.2835 0.041 Uiso 1 1 calc R
C36 C 0.6742(2) 0.9278(2) 0.19136(12) 0.0359(7) Uani 1 1 d .
H36A H 0.7385 0.9943 0.1728 0.043 Uiso 1 1 calc R
H36B H 0.5953 0.9425 0.1880 0.043 Uiso 1 1 calc R
C38 C 0.2764(2) 0.3585(2) 0.46510(12) 0.0329(7) Uani 1 1 d .
H38 H 0.3601 0.3658 0.4618 0.040 Uiso 1 1 calc R
C39 C 0.4992(3) 0.7602(3) -0.09765(13) 0.0429(8) Uani 1 1 d .
H39 H 0.4565 0.6776 -0.1227 0.051 Uiso 1 1 calc R
C40 C 0.6388(2) 0.8060(3) 0.15308(12) 0.0384(7) Uani 1 1 d .
H40A H 0.5798 0.7391 0.1737 0.046 Uiso 1 1 calc R
H40B H 0.5929 0.8032 0.1076 0.046 Uiso 1 1 calc R
C44 C 0.7433(3) 0.7208(2) -0.11856(13) 0.0391(7) Uani 1 1 d .
H44 H 0.7404 0.7628 -0.1590 0.047 Uiso 1 1 calc R
C45 C 0.7397(3) 1.0196(2) 0.01258(14) 0.0459(8) Uani 1 1 d .
H45A H 0.8098 1.0982 0.0328 0.069 Uiso 1 1 calc R
H45B H 0.7060 0.9699 0.0468 0.069 Uiso 1 1 calc R
H45C H 0.6692 1.0325 -0.0154 0.069 Uiso 1 1 calc R
C47 C 0.8876(3) 0.7451(3) -0.09204(15) 0.0472(8) Uani 1 1 d .
H47A H 0.8931 0.6973 -0.0554 0.071 Uiso 1 1 calc R
H47B H 0.9397 0.8316 -0.0769 0.071 Uiso 1 1 calc R
H47C H 0.9212 0.7217 -0.1270 0.071 Uiso 1 1 calc R
C48 C 0.8451(3) 1.0303(3) -0.08584(14) 0.0481(8) Uani 1 1 d .
H48A H 0.7715 1.0329 -0.1170 0.072 Uiso 1 1 calc R
H48B H 0.8887 0.9931 -0.1086 0.072 Uiso 1 1 calc R
H48C H 0.9070 1.1131 -0.0671 0.072 Uiso 1 1 calc R
C50 C 0.7323(3) 0.6744(2) 0.11884(13) 0.0441(8) Uani 1 1 d .
H50A H 0.6408 0.6160 0.1167 0.053 Uiso 1 1 calc R
H50B H 0.7899 0.6417 0.1443 0.053 Uiso 1 1 calc R
C53 C 0.4158(3) 0.7570(3) -0.04692(17) 0.0642(11) Uani 1 1 d .
H53A H 0.4526 0.8368 -0.0214 0.096 Uiso 1 1 calc R
H53B H 0.4163 0.6957 -0.0174 0.096 Uiso 1 1 calc R
H53C H 0.3260 0.7365 -0.0699 0.096 Uiso 1 1 calc R
C55 C 0.6575(3) 0.5826(3) -0.13956(16) 0.0570(9) Uani 1 1 d .
H55A H 0.6943 0.5530 -0.1707 0.086 Uiso 1 1 calc R
H55B H 0.5685 0.5693 -0.1602 0.086 Uiso 1 1 calc R
H55C H 0.6558 0.5384 -0.1009 0.086 Uiso 1 1 calc R
C56 C 0.4927(3) 0.8501(3) -0.14849(18) 0.0685(11) Uani 1 1 d .
H56A H 0.4023 0.8235 -0.1724 0.103 Uiso 1 1 calc R
H56B H 0.5472 0.8517 -0.1793 0.103 Uiso 1 1 calc R
H56C H 0.5245 0.9316 -0.1257 0.103 Uiso 1 1 calc R
F65 F 0.41929(16) 0.62775(15) 0.53401(10) 0.0647(6) Uani 1 1 d .
P92 P 0.95979(7) 0.48664(6) 0.21761(4) 0.03855(18) Uani 1 1 d .
F93 F 1.08723(15) 0.46741(14) 0.20927(9) 0.0521(5) Uani 1 1 d .
F94 F 1.02577(17) 0.62474(14) 0.20025(9) 0.0563(5) Uani 1 1 d .
F95 F 0.83426(18) 0.50576(17) 0.22724(11) 0.0818(6) Uani 1 1 d .
F96 F 1.0254(2) 0.53172(19) 0.29463(9) 0.0838(7) Uani 1 1 d .
F97 F 0.8962(2) 0.44079(19) 0.14177(10) 0.0797(7) Uani 1 1 d .
F98 F 0.89476(18) 0.34835(16) 0.23709(12) 0.0778(6) Uani 1 1 d .
C43 C 0.4185(3) 0.8220(3) 0.28899(15) 0.0480(8) Uani 1 1 d .
N46 N 0.4212(3) 0.9173(3) 0.29259(16) 0.0668(9) Uani 1 1 d .
C54 C 0.4168(4) 0.7000(3) 0.28588(16) 0.0649(10) Uani 1 1 d .
H54A H 0.5033 0.7073 0.2831 0.097 Uiso 1 1 calc R
H54B H 0.3524 0.6493 0.2471 0.097 Uiso 1 1 calc R
H54C H 0.3935 0.6626 0.3253 0.097 Uiso 1 1 calc R
N51 N 0.5596(3) 0.4940(3) 0.31741(16) 0.0648(9) Uani 1 1 d .
C59 C 0.5976(3) 0.4201(3) 0.31661(16) 0.0523(9) Uani 1 1 d .
C69 C 0.6453(3) 0.3245(3) 0.31600(18) 0.0718(11) Uani 1 1 d .
H69A H 0.5716 0.2444 0.3115 0.108 Uiso 1 1 calc R
H69B H 0.7082 0.3356 0.3570 0.108 Uiso 1 1 calc R
H69C H 0.6876 0.3302 0.2791 0.108 Uiso 1 1 calc R
N57 N 0.3401(3) 0.7764(3) 0.12868(18) 0.0888(12) Uani 1 1 d .
C58 C 0.2469(3) 0.7036(3) 0.09444(18) 0.0640(11) Uani 1 1 d .
C62 C 0.1293(4) 0.6131(4) 0.0505(2) 0.0814(14) Uani 1 1 d .
H62A H 0.1429 0.6142 0.0057 0.122 Uiso 1 1 calc R
H62B H 0.0554 0.6323 0.0520 0.122 Uiso 1 1 calc R
H62C H 0.1108 0.5324 0.0645 0.122 Uiso 1 1 calc R

loop_
_atom_site_aniso_label
_atom_site_aniso_U_11
_atom_site_aniso_U_22
_atom_site_aniso_U_33
_atom_site_aniso_U_23
_atom_site_aniso_U_13
_atom_site_aniso_U_12
S 0.0301(3) 0.0279(3) 0.0281(3) 0.0046(2) 0.0052(2) 0.0086(2)
P 0.0286(3) 0.0326(3) 0.0438(4) -0.0006(3) 0.0010(3) 0.0123(2)
Si 0.0361(3) 0.0316(3) 0.0276(3) -0.0012(3) 0.0030(3) 0.0132(3)
O1 0.0350(8) 0.0446(9) 0.0312(9) 0.0011(7) 0.0010(7) 0.0164(7)
N2 0.0322(9) 0.0187(8) 0.0266(10) -0.0010(7) 0.0044(8) 0.0104(7)
O3 0.0401(8) 0.0330(8) 0.0258(8) 0.0014(7) 0.0012(7) 0.0150(7)
O4 0.0382(8) 0.0373(9) 0.0303(9) 0.0032(7) 0.0028(7) 0.0148(7)
N6 0.0290(9) 0.0161(8) 0.0358(10) 0.0020(8) 0.0082(8) 0.0070(7)
C8 0.0349(11) 0.0171(10) 0.0302(12) -0.0010(9) 0.0043(10) 0.0103(9)
C9 0.0295(11) 0.0278(11) 0.0349(13) 0.0031(10) 0.0043(10) 0.0152(9)
C10 0.0293(11) 0.0165(10) 0.0311(12) -0.0033(9) 0.0038(9) 0.0079(8)
C11 0.0349(12) 0.0234(11) 0.0360(13) 0.0040(10) 0.0128(10) 0.0099(9)
C12 0.0352(11) 0.0177(10) 0.0231(11) -0.0027(8) 0.0063(9) 0.0065(9)
C14 0.0274(11) 0.0290(11) 0.0323(12) -0.0027(10) 0.0040(10) 0.0096(9)
C15 0.0342(12) 0.0349(12) 0.0367(13) 0.0096(10) 0.0072(10) 0.0192(9)
C16 0.0310(11) 0.0301(11) 0.0241(11) 0.0025(9) 0.0038(9) 0.0098(9)
C17 0.0286(11) 0.0227(10) 0.0294(11) 0.0047(9) 0.0092(9) 0.0091(9)
C18 0.0314(11) 0.0328(12) 0.0356(13) -0.0019(10) 0.0062(10) 0.0129(10)
C19 0.0324(11) 0.0261(11) 0.0246(11) 0.0010(9) 0.0082(9) 0.0114(9)
C20 0.0320(11) 0.0214(11) 0.0347(13) -0.0015(9) 0.0037(10) 0.0097(9)
C21 0.0318(11) 0.0337(12) 0.0307(13) -0.0017(10) -0.0017(10) 0.0157(9)
C22 0.0274(10) 0.0273(11) 0.0335(12) 0.0086(9) 0.0104(9) 0.0125(9)
C23 0.0347(12) 0.0343(12) 0.0274(12) 0.0000(10) 0.0090(10) 0.0109(10)
C24 0.0324(11) 0.0364(12) 0.0361(13) 0.0054(10) 0.0100(10) 0.0202(9)
C25 0.0264(11) 0.0307(12) 0.0373(13) 0.0058(10) 0.0024(10) 0.0050(10)
C26 0.0346(12) 0.0239(11) 0.0247(11) 0.0003(9) 0.0049(10) 0.0084(9)
C29 0.0319(11) 0.0346(12) 0.0419(14) 0.0109(10) 0.0128(10) 0.0162(10)
C30 0.0493(13) 0.0376(13) 0.0381(14) 0.0023(11) 0.0059(12) 0.0238(11)
C31 0.0405(12) 0.0405(12) 0.0286(12) 0.0067(10) 0.0061(10) 0.0257(10)
C32 0.0343(13) 0.0304(12) 0.0299(13) 0.0050(10) -0.0033(11) 0.0080(10)
F33 0.0582(10) 0.0568(10) 0.0874(13) 0.0270(10) -0.0193(10) 0.0166(8)
C34 0.0363(12) 0.0340(12) 0.0340(13) -0.0019(10) 0.0051(11) 0.0123(10)
C35 0.0332(12) 0.0312(12) 0.0329(13) 0.0025(10) 0.0027(10) 0.0110(10)
C36 0.0360(12) 0.0441(13) 0.0262(12) 0.0053(10) 0.0007(10) 0.0184(10)
C38 0.0261(11) 0.0315(12) 0.0366(13) -0.0067(10) 0.0019(10) 0.0105(9)
C39 0.0387(13) 0.0438(14) 0.0391(15) -0.0078(12) -0.0040(12) 0.0167(11)
C40 0.0347(13) 0.0476(14) 0.0259(12) 0.0006(11) 0.0003(10) 0.0137(11)
C44 0.0449(13) 0.0361(13) 0.0328(13) -0.0032(11) 0.0088(11) 0.0142(11)
C45 0.0513(15) 0.0383(14) 0.0459(15) -0.0038(12) 0.0127(12) 0.0165(12)
C47 0.0522(14) 0.0473(15) 0.0462(16) -0.0018(12) 0.0114(13) 0.0251(12)
C48 0.0574(16) 0.0362(14) 0.0487(16) 0.0023(12) 0.0172(13) 0.0158(12)
C50 0.0546(15) 0.0402(13) 0.0380(15) 0.0053(11) 0.0023(12) 0.0239(12)
C53 0.0375(15) 0.085(2) 0.063(2) -0.0164(17) -0.0015(14) 0.0247(15)
C55 0.0605(17) 0.0422(15) 0.0643(19) -0.0156(14) 0.0163(15) 0.0179(13)
C56 0.0563(18) 0.067(2) 0.068(2) 0.0091(17) -0.0166(17) 0.0260(16)
F65 0.0465(9) 0.0392(8) 0.1011(14) 0.0208(9) 0.0033(9) 0.0162(7)
P92 0.0447(3) 0.0310(3) 0.0456(4) 0.0066(3) 0.0103(3) 0.0213(3)
F93 0.0479(8) 0.0420(8) 0.0738(11) 0.0099(7) 0.0198(8) 0.0235(6)
F94 0.0773(10) 0.0284(7) 0.0682(10) 0.0086(7) 0.0253(8) 0.0235(7)
F95 0.0852(9) 0.0861(10) 0.1250(14) 0.0631(10) 0.0625(10) 0.0666(8)
F96 0.1407(15) 0.0907(12) 0.0415(10) 0.0040(9) 0.0092(10) 0.0748(11)
F97 0.0790(12) 0.0681(12) 0.0648(12) -0.0209(10) -0.0220(10) 0.0227(10)
F98 0.0679(9) 0.0448(9) 0.1450(16) 0.0406(10) 0.0545(10) 0.0329(7)
C43 0.0366(13) 0.0484(16) 0.0611(18) 0.0035(13) 0.0204(13) 0.0162(12)
N46 0.0549(13) 0.0596(15) 0.098(2) 0.0049(15) 0.0279(14) 0.0320(12)
C54 0.098(2) 0.0426(16) 0.0575(18) 0.0108(14) 0.0353(17) 0.0258(16)
N51 0.0431(14) 0.0479(15) 0.093(2) 0.0031(14) 0.0176(14) 0.0084(12)
C59 0.0425(15) 0.0487(17) 0.0539(17) 0.0013(14) 0.0131(13) 0.0073(14)
C69 0.084(2) 0.078(2) 0.069(2) 0.0099(17) 0.0331(17) 0.0426(17)
N57 0.0704(19) 0.088(2) 0.094(2) -0.0011(19) -0.0030(18) 0.0302(17)
C58 0.0610(18) 0.063(2) 0.063(2) 0.0037(16) 0.0109(16) 0.0240(16)
C62 0.078(2) 0.072(2) 0.085(3) 0.001(2) 0.012(2) 0.0259(19)

loop_
_atom_type_symbol
_atom_type_description
_atom_type_scat_dispersion_real
_atom_type_scat_dispersion_imag
_atom_type_scat_source
C C 0.0033 0.0016 'International Tables Vol C Tables 4.2.6.8 and 6.1.1.4'
H H 0.0000 0.0000 'International Tables Vol C Tables 4.2.6.8 and 6.1.1.4'
N N 0.0061 0.0033 'International Tables Vol C Tables 4.2.6.8 and 6.1.1.4'
O O 0.0106 0.0060 'International Tables Vol C Tables 4.2.6.8 and 6.1.1.4'
F F 0.0171 0.0103 'International Tables Vol C Tables 4.2.6.8 and 6.1.1.4'
Si Si 0.0817 0.0704 'International Tables Vol C Tables 4.2.6.8 and 6.1.1.4'
P P 0.1023 0.0942 'International Tables Vol C Tables 4.2.6.8 and 6.1.1.4'
S S 0.1246 0.1234 'International Tables Vol C Tables 4.2.6.8 and 6.1.1.4'

loop_
_geom_angle_atom_site_label_1
_geom_angle_atom_site_label_2
_geom_angle_atom_site_label_3
_geom_angle
_geom_angle_site_symmetry_1
_geom_angle_site_symmetry_3
F41B F41 P 83.2(5) . .
F41B F41 F52 128.6(5) . .
P F41 F52 58.25(17) . .
F49B F49 P 79.1(4) . .
F49B F49 F41B 135.0(5) . .
P F49 F41B 59.19(18) . .
F52B F52 P 71.1(3) . .
F52B F52 F41 122.6(4) . .
P F52 F41 53.81(15) . .
F60B F60 P 80.9(5) . .
F60B F60 F52B 129.5(6) . .
P F60 F52B 57.63(18) . .
F41 F41B P 70.0(4) . .
F41 F41B F49 119.4(5) . .
P F41B F49 56.41(18) . .
F49 F49B P 76.9(4) . .
F52 F52B P 81.1(4) . .
F52 F52B F60 139.8(4) . .
P F52B F60 58.82(17) . .
F60 F60B P 71.2(5) . .
C20 S C12 91.94(12) . .
F41 P F52B 94.7(2) . .
F41 P F60 154.78(18) . .
F52B P F60 63.55(19) . .
F41 P F33 82.24(16) . .
F52B P F33 89.10(16) . .
F60 P F33 84.65(16) . .
F41 P F49 88.1(2) . .
F52B P F49 176.9(2) . .
F60 P F49 114.0(2) . .
F33 P F49 92.58(18) . .
F41 P F65 97.14(16) . .
F52B P F65 90.36(16) . .
F60 P F65 95.71(16) . .
F33 P F65 179.14(12) . .
F49 P F65 87.99(18) . .
F41 P F49B 108.62(16) . .
F52B P F49B 154.15(19) . .
F60 P F49B 91.06(16) . .
F33 P F49B 83.38(13) . .
F49 P F49B 24.01(18) . .
F65 P F49B 97.39(13) . .
F41 P F52 67.94(18) . .
F52B P F52 27.87(17) . .
F60 P F52 91.40(18) . .
F33 P F52 92.88(15) . .
F49 P F52 154.4(2) . .
F65 P F52 86.33(15) . .
F49B P F52 175.31(19) . .
F41 P F41B 26.71(16) . .
F52B P F41B 118.0(2) . .
F60 P F41B 178.41(17) . .
F33 P F41B 95.64(17) . .
F49 P F41B 64.4(2) . .
F65 P F41B 84.02(16) . .
F49B P F41B 87.42(16) . .
F52 P F41B 90.15(18) . .
F41 P F60B 177.0(2) . .
F52B P F60B 88.2(2) . .
F60 P F60B 27.93(19) . .
F33 P F60B 98.0(2) . .
F49 P F60B 89.0(2) . .
F65 P F60B 82.6(2) . .
F49B P F60B 68.5(2) . .
F52 P F60B 115.0(2) . .
F41B P F60B 150.6(2) . .
O4 Si C39 103.13(11) . .
O4 Si C44 110.81(12) . .
C39 Si C44 110.60(12) . .
O4 Si C34 108.06(10) . .
C39 Si C34 115.01(13) . .
C44 Si C34 109.07(12) . .
C40 O1 C50 113.67(19) . .
C32 N2 C24 120.5(2) . .
C32 N2 C26 119.5(2) . .
C24 N2 C26 119.7(2) . .
C36 O3 C35 111.6(2) . .
C30 O4 Si 126.29(17) . .
C15 N6 C38 120.5(2) . .
C15 N6 C11 120.5(2) . .
C38 N6 C11 118.9(2) . .
C31 C8 C25 117.5(2) . .
C31 C8 C10 121.3(2) . .
C25 C8 C10 121.1(2) . .
C14 C9 C19 120.0(2) . .
C14 C9 H9 120.0 . .
C19 C9 H9 120.0 . .
C21 C10 C29 116.4(2) . .
C21 C10 C8 121.7(2) . .
C29 C10 C8 121.8(2) . .
N6 C11 C17 108.52(18) . .
N6 C11 H11A 110.0 . .
C17 C11 H11A 110.0 . .
N6 C11 H11B 110.0 . .
C17 C11 H11B 110.0 . .
H11A C11 H11B 108.4 . .
C23 C12 C12 129.5(3) . 2_776
C23 C12 S 110.40(18) . .
C12 C12 S 120.1(3) 2_776 .
C9 C14 C17 120.6(2) . .
C9 C14 H14 119.7 . .
C17 C14 H14 119.7 . .
N6 C15 C29 121.0(2) . .
N6 C15 H15 119.5 . .
C29 C15 H15 119.5 . .
C19 C16 C22 120.4(2) . .
C19 C16 H16 119.8 . .
C22 C16 H16 119.8 . .
C22 C17 C14 119.6(2) . .
C22 C17 C11 120.9(2) . .
C14 C17 C11 119.3(2) . .
C20 C18 C23 113.3(2) . .
C20 C18 H18 123.3 . .
C23 C18 H18 123.3 . .
C16 C19 C9 119.3(2) . .
C16 C19 C26 120.62(19) . .
C9 C19 C26 119.8(2) . .
C18 C20 C35 127.2(2) . .
C18 C20 S 111.08(19) . .
C35 C20 S 121.55(19) . .
C38 C21 C10 121.2(2) . .
C38 C21 H21 119.4 . .
C10 C21 H21 119.4 . .
C17 C22 C16 119.8(2) . .
C17 C22 H22 120.1 . .
C16 C22 H22 120.1 . .
C12 C23 C18 113.3(2) . .
C12 C23 H23 123.4 . .
C18 C23 H23 123.4 . .
N2 C24 C31 121.0(2) . 2_556
N2 C24 H24 119.5 . .
C31 C24 H24 119.5 2_556 .
C32 C25 C8 120.1(2) 2_556 .
C32 C25 H25 120.0 2_556 .
C8 C25 H25 120.0 . .
N2 C26 C19 108.12(19) . .
N2 C26 H26A 110.1 . .
C19 C26 H26A 110.1 . .
N2 C26 H26B 110.1 . .
C19 C26 H26B 110.1 . .
H26A C26 H26B 108.4 . .
C15 C29 C10 120.4(2) . .
C15 C29 H29 119.8 . .
C10 C29 H29 119.8 . .
O4 C30 C50 110.8(2) . .
O4 C30 H30A 109.5 . .
C50 C30 H30A 109.5 . .
O4 C30 H30B 109.5 . .
C50 C30 H30B 109.5 . .
H30A C30 H30B 108.1 . .
C24 C31 C8 120.3(2) 2_556 .
C24 C31 H31 119.9 2_556 .
C8 C31 H31 119.9 . .
N2 C32 C25 120.6(2) . 2_556
N2 C32 H32 119.7 . .
C25 C32 H32 119.7 2_556 .
C45 C34 C48 110.1(2) . .
C45 C34 Si 113.26(17) . .
C48 C34 Si 114.10(17) . .
C45 C34 H34 106.2 . .
C48 C34 H34 106.2 . .
Si C34 H34 106.2 . .
O3 C35 C20 108.3(2) . .
O3 C35 H35A 110.0 . .
C20 C35 H35A 110.0 . .
O3 C35 H35B 110.0 . .
C20 C35 H35B 110.0 . .
H35A C35 H35B 108.4 . .
O3 C36 C40 109.0(2) . .
O3 C36 H36A 109.9 . .
C40 C36 H36A 109.9 . .
O3 C36 H36B 109.9 . .
C40 C36 H36B 109.9 . .
H36A C36 H36B 108.3 . .
N6 C38 C21 120.4(2) . .
N6 C38 H38 119.8 . .
C21 C38 H38 119.8 . .
C53 C39 C56 111.0(3) . .
C53 C39 Si 113.90(19) . .
C56 C39 Si 113.0(2) . .
C53 C39 H39 106.1 . .
C56 C39 H39 106.1 . .
Si C39 H39 106.1 . .
O1 C40 C36 109.58(19) . .
O1 C40 H40A 109.8 . .
C36 C40 H40A 109.8 . .
O1 C40 H40B 109.8 . .
C36 C40 H40B 109.8 . .
H40A C40 H40B 108.2 . .
C47 C44 C55 110.2(3) . .
C47 C44 Si 113.49(18) . .
C55 C44 Si 111.8(2) . .
C47 C44 H44 107.0 . .
C55 C44 H44 107.0 . .
Si C44 H44 107.0 . .
C34 C45 H45A 109.5 . .
C34 C45 H45B 109.5 . .
H45A C45 H45B 109.5 . .
C34 C45 H45C 109.5 . .
H45A C45 H45C 109.5 . .
H45B C45 H45C 109.5 . .
C44 C47 H47A 109.5 . .
C44 C47 H47B 109.5 . .
H47A C47 H47B 109.5 . .
C44 C47 H47C 109.5 . .
H47A C47 H47C 109.5 . .
H47B C47 H47C 109.5 . .
C34 C48 H48A 109.5 . .
C34 C48 H48B 109.5 . .
H48A C48 H48B 109.5 . .
C34 C48 H48C 109.5 . .
H48A C48 H48C 109.5 . .
H48B C48 H48C 109.5 . .
O1 C50 C30 112.2(2) . .
O1 C50 H50A 109.2 . .
C30 C50 H50A 109.2 . .
O1 C50 H50B 109.2 . .
C30 C50 H50B 109.2 . .
H50A C50 H50B 107.9 . .
C39 C53 H53A 109.5 . .
C39 C53 H53B 109.5 . .
H53A C53 H53B 109.5 . .
C39 C53 H53C 109.5 . .
H53A C53 H53C 109.5 . .
H53B C53 H53C 109.5 . .
C44 C55 H55A 109.5 . .
C44 C55 H55B 109.5 . .
H55A C55 H55B 109.5 . .
C44 C55 H55C 109.5 . .
H55A C55 H55C 109.5 . .
H55B C55 H55C 109.5 . .
C39 C56 H56A 109.5 . .
C39 C56 H56B 109.5 . .
H56A C56 H56B 109.5 . .
C39 C56 H56C 109.5 . .
H56A C56 H56C 109.5 . .
H56B C56 H56C 109.5 . .
F97 P92 F95 91.16(13) . .
F97 P92 F94 90.07(11) . .
F95 P92 F94 89.55(11) . .
F97 P92 F96 179.09(14) . .
F95 P92 F96 89.60(13) . .
F94 P92 F96 90.44(10) . .
F97 P92 F93 89.80(12) . .
F95 P92 F93 179.00(11) . .
F94 P92 F93 90.74(10) . .
F96 P92 F93 89.45(11) . .
F97 P92 F98 91.37(12) . .
F95 P92 F98 90.41(11) . .
F94 P92 F98 178.56(12) . .
F96 P92 F98 88.12(12) . .
F93 P92 F98 89.27(10) . .
N46 C43 C54 178.7(4) . .
C43 C54 H54A 109.5 . .
C43 C54 H54B 109.5 . .
H54A C54 H54B 109.5 . .
C43 C54 H54C 109.5 . .
H54A C54 H54C 109.5 . .
H54B C54 H54C 109.5 . .
N51 C59 C69 179.4(4) . .
C59 C69 H69A 109.5 . .
C59 C69 H69B 109.5 . .
H69A C69 H69B 109.5 . .
C59 C69 H69C 109.5 . .
H69A C69 H69C 109.5 . .
H69B C69 H69C 109.5 . .
N57 C58 C62 179.1(5) . .
C58 C62 H62A 109.5 . .
C58 C62 H62B 109.5 . .
H62A C62 H62B 109.5 . .
C58 C62 H62C 109.5 . .
H62A C62 H62C 109.5 . .
H62B C62 H62C 109.5 . .

loop_
_geom_bond_atom_site_label_1
_geom_bond_atom_site_label_2
_geom_bond_distance
_geom_bond_site_symmetry_2
F41 F41B 0.738(4) .
F41 P 1.544(4) .
F41 F52 1.773(5) .
F49 F49B 0.661(5) .
F49 P 1.582(4) .
F49 F41B 1.713(6) .
F52 F52B 0.770(5) .
F52 P 1.627(3) .
F60 F60B 0.780(6) .
F60 P 1.578(4) .
F60 F52B 1.651(5) .
F41B P 1.631(4) .
F49B P 1.596(3) .
F52B P 1.557(3) .
F60B P 1.645(6) .
S C20 1.723(3) .
S C12 1.732(2) .
P F33 1.578(2) .
P F65 1.589(2) .
Si O4 1.6517(19) .
Si C39 1.877(3) .
Si C44 1.886(3) .
Si C34 1.888(2) .
O1 C40 1.420(3) .
O1 C50 1.433(3) .
N2 C32 1.333(3) .
N2 C24 1.340(3) .
N2 C26 1.494(3) .
O3 C36 1.424(3) .
O3 C35 1.428(3) .
O4 C30 1.414(3) .
N6 C15 1.330(3) .
N6 C38 1.343(3) .
N6 C11 1.497(3) .
C8 C31 1.386(3) .
C8 C25 1.387(3) .
C8 C10 1.482(3) .
C9 C14 1.381(3) .
C9 C19 1.389(3) .
C9 H9 0.9300 .
C10 C21 1.385(4) .
C10 C29 1.399(4) .
C11 C17 1.517(3) .
C11 H11A 0.9700 .
C11 H11B 0.9700 .
C12 C23 1.364(4) .
C12 C12 1.447(5) 2_776
C14 C17 1.383(4) .
C14 H14 0.9300 .
C15 C29 1.371(4) .
C15 H15 0.9300 .
C16 C19 1.386(4) .
C16 C22 1.391(3) .
C16 H16 0.9300 .
C17 C22 1.382(3) .
C18 C20 1.354(4) .
C18 C23 1.410(4) .
C18 H18 0.9300 .
C19 C26 1.510(3) .
C20 C35 1.494(4) .
C21 C38 1.368(4) .
C21 H21 0.9300 .
C22 H22 0.9300 .
C23 H23 0.9300 .
C24 C31 1.364(4) 2_556
C24 H24 0.9300 .
C25 C32 1.380(4) 2_556
C25 H25 0.9300 .
C26 H26A 0.9700 .
C26 H26B 0.9700 .
C29 H29 0.9300 .
C30 C50 1.497(4) .
C30 H30A 0.9700 .
C30 H30B 0.9700 .
C31 C24 1.364(4) 2_556
C31 H31 0.9300 .
C32 C25 1.380(4) 2_556
C32 H32 0.9300 .
C34 C45 1.525(4) .
C34 C48 1.540(4) .
C34 H34 0.9800 .
C35 H35A 0.9700 .
C35 H35B 0.9700 .
C36 C40 1.498(4) .
C36 H36A 0.9700 .
C36 H36B 0.9700 .
C38 H38 0.9300 .
C39 C53 1.524(4) .
C39 C56 1.525(5) .
C39 H39 0.9800 .
C40 H40A 0.9700 .
C40 H40B 0.9700 .
C44 C47 1.520(4) .
C44 C55 1.527(4) .
C44 H44 0.9800 .
C45 H45A 0.9600 .
C45 H45B 0.9600 .
C45 H45C 0.9600 .
C47 H47A 0.9600 .
C47 H47B 0.9600 .
C47 H47C 0.9600 .
C48 H48A 0.9600 .
C48 H48B 0.9600 .
C48 H48C 0.9600 .
C50 H50A 0.9700 .
C50 H50B 0.9700 .
C53 H53A 0.9600 .
C53 H53B 0.9600 .
C53 H53C 0.9600 .
C55 H55A 0.9600 .
C55 H55B 0.9600 .
C55 H55C 0.9600 .
C56 H56A 0.9600 .
C56 H56B 0.9600 .
C56 H56C 0.9600 .
P92 F97 1.565(2) .
P92 F95 1.577(2) .
P92 F94 1.5822(17) .
P92 F96 1.588(2) .
P92 F93 1.5916(19) .
P92 F98 1.598(2) .
C43 N46 1.126(4) .
C43 C54 1.449(5) .
C54 H54A 0.9600 .
C54 H54B 0.9600 .
C54 H54C 0.9600 .
N51 C59 1.133(5) .
C59 C69 1.453(5) .
C69 H69A 0.9600 .
C69 H69B 0.9600 .
C69 H69C 0.9600 .
N57 C58 1.136(4) .
C58 C62 1.435(5) .
C62 H62A 0.9600 .
C62 H62B 0.9600 .
C62 H62C 0.9600 .
